data_4134859
loop_
_publ_author_name
'Gernert, Markus'
'Balles-Wolf, Lukas'
'Kerner, Florian'
'M Uuml Ller, Ulrich'
'Schmiedel, Alexander'
'Holzapfel, Marco'
'Marian, Christel M.'
'Pflaum, Jens'
'Lambert, Christoph'
'Steffen, Andreas'

_publ_section_title
;
 Cyclic (amino)(aryl)carbenes (CAArCs) enter the field of chromophore
 ligands - Expanded \p system leads to unusually deep red emitting
 Cu<sup>I</sup> compounds.
;
_journal_name_full 'Journal of the American Chemical Society'
_journal_paper_doi 10.1021/jacs.0c02234
_journal_year 2020
_chemical_formula_moiety 'C32 H31 Br Cu N'
_chemical_formula_sum 'C32 H31 Br Cu N'
_chemical_formula_weight 573.03
_space_group_crystal_system triclinic
_space_group_IT_number 2
_space_group_name_Hall '-P 1'
_space_group_name_H-M_alt 'P -1'
_atom_sites_solution_hydrogens geom
_atom_sites_solution_primary iterative
_atom_sites_solution_secondary difmap
_audit_creation_method SHELXL-2014/7
_cell_angle_alpha 92.177(10)
_cell_angle_beta 95.452(10)
_cell_angle_gamma 116.018(18)
_cell_formula_units_Z 2
_cell_length_a 10.565(7)
_cell_length_b 10.704(6)
_cell_length_c 12.752(7)
_cell_measurement_reflns_used 5406
_cell_measurement_temperature 100(2)
_cell_measurement_theta_max 24.51
_cell_measurement_theta_min 2.16
_cell_volume 1285.0(13)
_computing_cell_refinement 'Saint+ ver. V8.37A (Bruker AXS)'
_computing_data_collection 'APEX2 ver. 2014.9 (Bruker AXS)'
_computing_data_reduction 'Saint+ ver. V8.37A (Bruker AXS)'
_computing_molecular_graphics 'ShelXLe (Huebschle et all, 2011)'
_computing_publication_material 'SHELXL-2014/7 (Sheldrick, 2014)'
_computing_structure_refinement 'SHELXL-2014/7 (Sheldrick, 2014)'
_computing_structure_solution 'SHELXT (Sheldrick, 2014)'
_diffrn_ambient_temperature 100(2)
_diffrn_detector 'CCD area detector (Apex2)'
_diffrn_detector_area_resol_mean 8.333
_diffrn_measured_fraction_theta_full 0.999
_diffrn_measured_fraction_theta_max 0.999
_diffrn_measurement_device_type 'Bruker X8-APEX II'
_diffrn_measurement_method '\f and \w scans'
_diffrn_radiation_monochromator graphite
_diffrn_radiation_type MoK\a
_diffrn_radiation_wavelength 0.71073
_diffrn_reflns_av_R_equivalents 0.0604
_diffrn_reflns_av_unetI/netI 0.0540
_diffrn_reflns_Laue_measured_fraction_full 0.999
_diffrn_reflns_Laue_measured_fraction_max 0.999
_diffrn_reflns_limit_h_max 13
_diffrn_reflns_limit_h_min -13
_diffrn_reflns_limit_k_max 13
_diffrn_reflns_limit_k_min -13
_diffrn_reflns_limit_l_max 11
_diffrn_reflns_limit_l_min -15
_diffrn_reflns_number 26054
_diffrn_reflns_point_group_measured_fraction_full 0.999
_diffrn_reflns_point_group_measured_fraction_max 0.999
_diffrn_reflns_theta_full 26.000
_diffrn_reflns_theta_max 26.022
_diffrn_reflns_theta_min 2.260
_diffrn_source 'rotating-anode (Nonius FR-591)'
_exptl_absorpt_coefficient_mu 2.426
_exptl_absorpt_correction_T_max 0.7041
_exptl_absorpt_correction_T_min 0.6201
_exptl_absorpt_correction_type multi-scan
_exptl_absorpt_process_details 'SadAbs 2016/2 (Bruker AXS)'
_exptl_crystal_colour brown
_exptl_crystal_density_diffrn 1.481
_exptl_crystal_description block
_exptl_crystal_F_000 588
_exptl_crystal_size_max 0.25
_exptl_crystal_size_mid 0.18
_exptl_crystal_size_min 0.138
_refine_diff_density_max 0.647
_refine_diff_density_min -0.568
_refine_diff_density_rms 0.093
_refine_ls_extinction_method none
_refine_ls_goodness_of_fit_ref 1.030
_refine_ls_hydrogen_treatment constr
_refine_ls_matrix_type full
_refine_ls_number_parameters 320
_refine_ls_number_reflns 5056
_refine_ls_number_restraints 0
_refine_ls_restrained_S_all 1.030
_refine_ls_R_factor_all 0.0611
_refine_ls_R_factor_gt 0.0391
_refine_ls_shift/su_max 0.001
_refine_ls_shift/su_mean 0.000
_refine_ls_structure_factor_coef Fsqd
_refine_ls_weighting_details 'w=1/[\s^2^(Fo^2^)+(0.0483P)^2^+1.2489P] where P=(Fo^2^+2Fc^2^)/3'
_refine_ls_weighting_scheme calc
_refine_ls_wR_factor_gt 0.0926
_refine_ls_wR_factor_ref 0.1017
_reflns_Friedel_coverage 0.000
_reflns_number_gt 3907
_reflns_number_total 5056
_reflns_threshold_expression 'I > 2\s(I)'
_cod_data_source_file ja0c02234_si_002.cif
_cod_data_source_block test_a
_cod_original_cell_volume 1285.0(14)
_cod_database_code 4134859
_shelx_shelxl_version_number 2014/7
_shelx_space_group_comment
;
The symmetry employed for this shelxl refinement is uniquely defined
by the following loop, which should always be used as a source of
symmetry information in preference to the above space-group names.
They are only intended as comments.
;
_shelx_estimated_absorpt_t_min 0.582
_shelx_estimated_absorpt_t_max 0.731

loop_
_space_group_symop_operation_xyz
'x, y, z'
'-x, -y, -z'

loop_
_atom_site_label
_atom_site_type_symbol
_atom_site_fract_x
_atom_site_fract_y
_atom_site_fract_z
_atom_site_U_iso_or_equiv
_atom_site_adp_type
_atom_site_occupancy
_atom_site_site_symmetry_order
_atom_site_calc_flag
_atom_site_refinement_flags_posn
_atom_site_refinement_flags_adp
_atom_site_refinement_flags_occupancy
_atom_site_disorder_assembly
_atom_site_disorder_group
Br1 Br 0.52505(4) 0.41222(4) 0.34223(3) 0.02131(12) Uani 1 1 d . . . . .
Cu1 Cu 0.54482(4) 0.36947(4) 0.51172(3) 0.01675(13) Uani 1 1 d . . . . .
N1_1 N 0.6645(3) 0.3175(3) 0.70865(19) 0.0075(5) Uani 1 1 d . . . . .
C1_1 C 0.5523(3) 0.3040(3) 0.6461(2) 0.0100(7) Uani 1 1 d . . . . .
C2_1 C 0.6311(3) 0.2550(3) 0.8151(2) 0.0104(7) Uani 1 1 d . . . . .
C3_1 C 0.4705(3) 0.1889(3) 0.7956(2) 0.0109(7) Uani 1 1 d . . . . .
C4_1 C 0.3707(4) 0.1128(3) 0.8609(3) 0.0158(7) Uani 1 1 d . . . . .
H4_1 H 0.3987 0.0887 0.9271 0.019 Uiso 1 1 calc R U . . .
C5_1 C 0.2298(4) 0.0736(3) 0.8264(3) 0.0191(8) Uani 1 1 d . . . . .
H5_1 H 0.1598 0.0191 0.8689 0.023 Uiso 1 1 calc R U . . .
C6_1 C 0.1867(4) 0.1113(3) 0.7312(3) 0.0166(8) Uani 1 1 d . . . . .
H6_1 H 0.0888 0.0835 0.7099 0.020 Uiso 1 1 calc R U . . .
C7_1 C 0.2868(3) 0.1893(3) 0.6676(3) 0.0138(7) Uani 1 1 d . . . . .
H7_1 H 0.2589 0.2167 0.6029 0.017 Uiso 1 1 calc R U . . .
C8_1 C 0.4290(3) 0.2269(3) 0.7005(2) 0.0112(7) Uani 1 1 d . . . . .
C1_2 C 0.8043(3) 0.3654(3) 0.6722(2) 0.0087(7) Uani 1 1 d . . . . .
C2_2 C 0.9042(3) 0.5053(3) 0.6915(2) 0.0101(7) Uani 1 1 d . . . . .
C3_2 C 1.0380(3) 0.5425(3) 0.6604(2) 0.0120(7) Uani 1 1 d . . . . .
H3_2 H 1.1080 0.6368 0.6734 0.014 Uiso 1 1 calc R U . . .
C4_2 C 1.0713(3) 0.4465(4) 0.6116(3) 0.0156(7) Uani 1 1 d . . . . .
H4_2 H 1.1646 0.4736 0.5939 0.019 Uiso 1 1 calc R U . . .
C5_2 C 0.9696(3) 0.3110(4) 0.5884(2) 0.0133(7) Uani 1 1 d . . . . .
H5_2 H 0.9926 0.2459 0.5524 0.016 Uiso 1 1 calc R U . . .
C6_2 C 0.8332(3) 0.2672(3) 0.6165(2) 0.0102(7) Uani 1 1 d . . . . .
C7_2 C 0.8734(3) 0.6186(3) 0.7403(3) 0.0131(7) Uani 1 1 d . . . . .
H7_2 H 0.7724 0.5741 0.7551 0.016 Uiso 1 1 calc R U . . .
C8_2 C 0.8888(4) 0.7297(3) 0.6639(3) 0.0161(7) Uani 1 1 d . . . . .
H8A_2 H 0.9881 0.7788 0.6508 0.024 Uiso 1 1 calc R U . . .
H8B_2 H 0.8595 0.7965 0.6949 0.024 Uiso 1 1 calc R U . . .
H8C_2 H 0.8287 0.6849 0.5969 0.024 Uiso 1 1 calc R U . . .
C9_2 C 0.9667(4) 0.6840(4) 0.8452(3) 0.0186(8) Uani 1 1 d . . . . .
H9A_2 H 1.0660 0.7346 0.8324 0.028 Uiso 1 1 calc R U . . .
H9B_2 H 0.9572 0.6105 0.8918 0.028 Uiso 1 1 calc R U . . .
H9C_2 H 0.9369 0.7490 0.8787 0.028 Uiso 1 1 calc R U . . .
C10_2 C 0.7215(3) 0.1203(3) 0.5779(3) 0.0123(7) Uani 1 1 d . . . . .
H10_2 H 0.6372 0.0994 0.6163 0.015 Uiso 1 1 calc R U . . .
C11_2 C 0.6746(4) 0.1136(4) 0.4600(3) 0.0174(8) Uani 1 1 d . . . . .
H11A_2 H 0.7559 0.1345 0.4207 0.026 Uiso 1 1 calc R U . . .
H11B_2 H 0.6378 0.1821 0.4478 0.026 Uiso 1 1 calc R U . . .
H11C_2 H 0.6000 0.0198 0.4357 0.026 Uiso 1 1 calc R U . . .
C12_2 C 0.7726(4) 0.0090(4) 0.5987(3) 0.0172(8) Uani 1 1 d . . . . .
H12A_2 H 0.6918 -0.0839 0.5853 0.026 Uiso 1 1 calc R U . . .
H12B_2 H 0.8154 0.0228 0.6724 0.026 Uiso 1 1 calc R U . . .
H12C_2 H 0.8433 0.0167 0.5516 0.026 Uiso 1 1 calc R U . . .
C1_3 C 0.6727(3) 0.3695(3) 0.9076(2) 0.0113(7) Uani 1 1 d . . . . .
C2_3 C 0.6329(3) 0.4764(3) 0.8956(2) 0.0113(7) Uani 1 1 d . . . . .
H2_3 H 0.5863 0.4817 0.8297 0.014 Uiso 1 1 calc R U . . .
C3_3 C 0.6604(4) 0.5750(3) 0.9787(3) 0.0153(7) Uani 1 1 d . . . . .
H3_3 H 0.6362 0.6498 0.9686 0.018 Uiso 1 1 calc R U . . .
C4_3 C 0.7228(4) 0.5655(4) 1.0764(3) 0.0214(8) Uani 1 1 d . . . . .
H4_3 H 0.7414 0.6331 1.1336 0.026 Uiso 1 1 calc R U . . .
C5_3 C 0.7579(4) 0.4575(4) 1.0900(3) 0.0238(9) Uani 1 1 d . . . . .
H5_3 H 0.7997 0.4498 1.1572 0.029 Uiso 1 1 calc R U . . .
C6_3 C 0.7328(4) 0.3593(4) 1.0064(3) 0.0180(8) Uani 1 1 d . . . . .
H6_3 H 0.7569 0.2847 1.0170 0.022 Uiso 1 1 calc R U . . .
C1_4 C 0.6970(4) 0.1553(3) 0.8361(2) 0.0124(7) Uani 1 1 d . . . . .
C2_4 C 0.8419(4) 0.2069(4) 0.8640(2) 0.0154(7) Uani 1 1 d . . . . .
H2_4 H 0.9013 0.3042 0.8649 0.018 Uiso 1 1 calc R U . . .
C3_4 C 0.9015(4) 0.1181(4) 0.8906(3) 0.0205(8) Uani 1 1 d . . . . .
H3_4 H 1.0008 0.1548 0.9114 0.025 Uiso 1 1 calc R U . . .
C4_4 C 0.8161(5) -0.0238(4) 0.8868(3) 0.0253(9) Uani 1 1 d . . . . .
H4_4 H 0.8566 -0.0845 0.9063 0.030 Uiso 1 1 calc R U . . .
C5_4 C 0.6741(4) -0.0770(4) 0.8554(3) 0.0242(9) Uani 1 1 d . . . . .
H5_4 H 0.6163 -0.1750 0.8510 0.029 Uiso 1 1 calc R U . . .
C6_4 C 0.6129(4) 0.0120(4) 0.8293(3) 0.0173(8) Uani 1 1 d . . . . .
H6_4 H 0.5139 -0.0256 0.8070 0.021 Uiso 1 1 calc R U . . .

loop_
_atom_site_aniso_label
_atom_site_aniso_U_11
_atom_site_aniso_U_22
_atom_site_aniso_U_33
_atom_site_aniso_U_23
_atom_site_aniso_U_13
_atom_site_aniso_U_12
Br1 0.0232(2) 0.0263(2) 0.0159(2) 0.00618(15) -0.00018(15) 0.01257(17)
Cu1 0.0141(2) 0.0214(3) 0.0143(2) 0.00588(18) 0.00033(17) 0.00747(19)
N1_1 0.0111(14) 0.0075(13) 0.0059(13) 0.0006(10) 0.0035(11) 0.0055(11)
C1_1 0.0119(16) 0.0081(16) 0.0132(16) -0.0028(13) 0.0022(13) 0.0076(14)
C2_1 0.0156(17) 0.0113(17) 0.0071(16) 0.0040(13) 0.0034(13) 0.0077(14)
C3_1 0.0152(17) 0.0058(16) 0.0136(17) -0.0017(13) 0.0041(14) 0.0063(14)
C4_1 0.0229(19) 0.0105(17) 0.0163(18) 0.0015(14) 0.0059(15) 0.0088(15)
C5_1 0.0189(19) 0.0087(17) 0.026(2) -0.0002(15) 0.0104(16) 0.0017(15)
C6_1 0.0109(17) 0.0137(18) 0.0235(19) -0.0065(15) 0.0037(15) 0.0043(15)
C7_1 0.0173(18) 0.0132(17) 0.0139(17) -0.0039(14) 0.0017(14) 0.0100(15)
C8_1 0.0143(17) 0.0088(16) 0.0112(16) -0.0041(13) 0.0013(13) 0.0063(14)
C1_2 0.0067(15) 0.0159(17) 0.0053(15) 0.0008(13) 0.0007(12) 0.0066(14)
C2_2 0.0134(17) 0.0134(17) 0.0041(15) 0.0015(13) 0.0012(13) 0.0063(14)
C3_2 0.0092(16) 0.0129(17) 0.0107(16) -0.0003(13) -0.0001(13) 0.0022(14)
C4_2 0.0093(17) 0.026(2) 0.0134(17) 0.0023(15) 0.0021(14) 0.0096(15)
C5_2 0.0181(18) 0.0178(18) 0.0084(16) -0.0033(14) 0.0028(14) 0.0121(15)
C6_2 0.0134(17) 0.0121(17) 0.0051(15) 0.0002(13) -0.0011(13) 0.0062(14)
C7_2 0.0129(17) 0.0099(17) 0.0161(17) 0.0001(14) 0.0022(14) 0.0048(14)
C8_2 0.0223(19) 0.0144(18) 0.0181(18) 0.0065(15) 0.0084(15) 0.0124(16)
C9_2 0.0205(19) 0.0142(18) 0.0202(19) -0.0036(15) 0.0009(15) 0.0077(16)
C10_2 0.0129(17) 0.0117(17) 0.0132(17) -0.0020(14) 0.0046(14) 0.0059(14)
C11_2 0.0148(18) 0.0168(19) 0.0195(18) -0.0051(15) -0.0010(15) 0.0073(15)
C12_2 0.0222(19) 0.0159(18) 0.0175(18) -0.0010(15) 0.0034(15) 0.0121(16)
C1_3 0.0122(17) 0.0148(17) 0.0084(16) -0.0012(13) 0.0030(13) 0.0072(14)
C2_3 0.0131(17) 0.0152(17) 0.0078(16) 0.0038(13) 0.0022(13) 0.0080(14)
C3_3 0.0180(18) 0.0121(17) 0.0196(18) 0.0010(14) 0.0066(15) 0.0093(15)
C4_3 0.025(2) 0.024(2) 0.0158(18) -0.0091(16) 0.0003(15) 0.0131(17)
C5_3 0.033(2) 0.036(2) 0.0085(17) -0.0060(16) -0.0048(16) 0.023(2)
C6_3 0.025(2) 0.0212(19) 0.0145(18) 0.0015(15) 0.0016(15) 0.0167(17)
C1_4 0.0226(19) 0.0175(18) 0.0047(15) 0.0020(13) 0.0049(14) 0.0152(16)
C2_4 0.0239(19) 0.0201(19) 0.0088(16) 0.0007(14) 0.0037(14) 0.0155(16)
C3_4 0.027(2) 0.039(2) 0.0079(17) -0.0015(16) 0.0011(15) 0.0268(19)
C4_4 0.051(3) 0.034(2) 0.0134(18) 0.0079(16) 0.0093(18) 0.038(2)
C5_4 0.045(3) 0.022(2) 0.0146(19) 0.0073(16) 0.0110(18) 0.0214(19)
C6_4 0.028(2) 0.0173(19) 0.0107(17) 0.0007(14) 0.0048(15) 0.0128(17)

loop_
_atom_type_symbol
_atom_type_description
_atom_type_scat_dispersion_real
_atom_type_scat_dispersion_imag
_atom_type_scat_source
C C 0.0033 0.0016 'International Tables Vol C Tables 4.2.6.8 and 6.1.1.4'
H H 0.0000 0.0000 'International Tables Vol C Tables 4.2.6.8 and 6.1.1.4'
N N 0.0061 0.0033 'International Tables Vol C Tables 4.2.6.8 and 6.1.1.4'
Cu Cu 0.3201 1.2651 'International Tables Vol C Tables 4.2.6.8 and 6.1.1.4'
Br Br -0.2901 2.4595 'International Tables Vol C Tables 4.2.6.8 and 6.1.1.4'

loop_
_exptl_crystal_face_index_h
_exptl_crystal_face_index_k
_exptl_crystal_face_index_l
_exptl_crystal_face_perp_dist
2.00 1.00 -2.00 0.0760
-2.00 -1.00 2.00 0.0660
-2.00 -1.00 1.00 0.0580
2.00 1.00 1.00 0.0900
2.00 1.00 2.00 0.0840
1.00 0.00 -2.00 0.0650
2.00 0.00 -1.00 0.0690
-2.00 0.00 1.00 0.0630
-2.00 -1.00 0.00 0.0510
-1.00 -1.00 -2.00 0.0750
-1.00 -1.00 -1.00 0.0670
-1.00 -1.00 0.00 0.0550
1.00 1.00 -2.00 0.0850
-1.00 -2.00 -2.00 0.0780
1.00 2.00 2.00 0.1040
1.00 2.00 -2.00 0.0930
0.00 1.00 2.00 0.0920
0.00 -1.00 -2.00 0.0870
0.00 1.00 0.00 0.1170
0.00 -1.00 1.00 0.0950
0.00 1.00 -1.00 0.1030
0.00 -1.00 2.00 0.0790
0.00 1.00 -2.00 0.0970
-1.00 2.00 2.00 0.1020
1.00 -2.00 -2.00 0.0910
1.00 -2.00 0.00 0.0990
-1.00 2.00 0.00 0.1220
2.00 -1.00 1.00 0.1180
-2.00 1.00 -1.00 0.1030
0.00 0.00 1.00 0.0810
0.00 0.00 -1.00 0.0680
2.00 -1.00 -2.00 0.0690

loop_
_geom_angle_atom_site_label_1
_geom_angle_atom_site_label_2
_geom_angle_atom_site_label_3
_geom_angle
_geom_angle_site_symmetry_1
_geom_angle_site_symmetry_3
_geom_angle_publ_flag
C1_1 Cu1 Br1 170.92(10) . . ?
C1_1 N1_1 C1_2 122.1(3) . . ?
C1_1 N1_1 C2_1 114.1(3) . . ?
C1_2 N1_1 C2_1 123.0(2) . . ?
N1_1 C1_1 C8_1 106.9(3) . . ?
N1_1 C1_1 Cu1 128.2(2) . . ?
C8_1 C1_1 Cu1 124.9(2) . . ?
C3_1 C2_1 C1_4 116.0(3) . . ?
C3_1 C2_1 N1_1 99.1(2) . . ?
C1_4 C2_1 N1_1 111.3(2) . . ?
C3_1 C2_1 C1_3 105.1(2) . . ?
C1_4 C2_1 C1_3 112.5(3) . . ?
N1_1 C2_1 C1_3 112.0(2) . . ?
C8_1 C3_1 C4_1 120.8(3) . . ?
C8_1 C3_1 C2_1 109.2(3) . . ?
C4_1 C3_1 C2_1 129.8(3) . . ?
C5_1 C4_1 C3_1 117.7(3) . . ?
C5_1 C4_1 H4_1 121.2 . . ?
C3_1 C4_1 H4_1 121.2 . . ?
C4_1 C5_1 C6_1 122.1(3) . . ?
C4_1 C5_1 H5_1 118.9 . . ?
C6_1 C5_1 H5_1 118.9 . . ?
C7_1 C6_1 C5_1 119.8(3) . . ?
C7_1 C6_1 H6_1 120.1 . . ?
C5_1 C6_1 H6_1 120.1 . . ?
C6_1 C7_1 C8_1 118.6(3) . . ?
C6_1 C7_1 H7_1 120.7 . . ?
C8_1 C7_1 H7_1 120.7 . . ?
C3_1 C8_1 C7_1 120.9(3) . . ?
C3_1 C8_1 C1_1 110.3(3) . . ?
C7_1 C8_1 C1_1 128.7(3) . . ?
C2_2 C1_2 C6_2 121.5(3) . . ?
C2_2 C1_2 N1_1 120.5(3) . . ?
C6_2 C1_2 N1_1 117.9(3) . . ?
C3_2 C2_2 C1_2 117.7(3) . . ?
C3_2 C2_2 C7_2 118.5(3) . . ?
C1_2 C2_2 C7_2 123.8(3) . . ?
C4_2 C3_2 C2_2 121.7(3) . . ?
C4_2 C3_2 H3_2 119.2 . . ?
C2_2 C3_2 H3_2 119.2 . . ?
C3_2 C4_2 C5_2 119.8(3) . . ?
C3_2 C4_2 H4_2 120.1 . . ?
C5_2 C4_2 H4_2 120.1 . . ?
C4_2 C5_2 C6_2 121.4(3) . . ?
C4_2 C5_2 H5_2 119.3 . . ?
C6_2 C5_2 H5_2 119.3 . . ?
C5_2 C6_2 C1_2 117.7(3) . . ?
C5_2 C6_2 C10_2 118.5(3) . . ?
C1_2 C6_2 C10_2 123.6(3) . . ?
C2_2 C7_2 C9_2 111.4(3) . . ?
C2_2 C7_2 C8_2 111.4(3) . . ?
C9_2 C7_2 C8_2 111.1(3) . . ?
C2_2 C7_2 H7_2 107.6 . . ?
C9_2 C7_2 H7_2 107.6 . . ?
C8_2 C7_2 H7_2 107.6 . . ?
C7_2 C8_2 H8A_2 109.5 . . ?
C7_2 C8_2 H8B_2 109.5 . . ?
H8A_2 C8_2 H8B_2 109.5 . . ?
C7_2 C8_2 H8C_2 109.5 . . ?
H8A_2 C8_2 H8C_2 109.5 . . ?
H8B_2 C8_2 H8C_2 109.5 . . ?
C7_2 C9_2 H9A_2 109.5 . . ?
C7_2 C9_2 H9B_2 109.5 . . ?
H9A_2 C9_2 H9B_2 109.5 . . ?
C7_2 C9_2 H9C_2 109.5 . . ?
H9A_2 C9_2 H9C_2 109.5 . . ?
H9B_2 C9_2 H9C_2 109.5 . . ?
C6_2 C10_2 C11_2 109.6(3) . . ?
C6_2 C10_2 C12_2 113.0(3) . . ?
C11_2 C10_2 C12_2 110.0(3) . . ?
C6_2 C10_2 H10_2 108.1 . . ?
C11_2 C10_2 H10_2 108.1 . . ?
C12_2 C10_2 H10_2 108.1 . . ?
C10_2 C11_2 H11A_2 109.5 . . ?
C10_2 C11_2 H11B_2 109.5 . . ?
H11A_2 C11_2 H11B_2 109.5 . . ?
C10_2 C11_2 H11C_2 109.5 . . ?
H11A_2 C11_2 H11C_2 109.5 . . ?
H11B_2 C11_2 H11C_2 109.5 . . ?
C10_2 C12_2 H12A_2 109.5 . . ?
C10_2 C12_2 H12B_2 109.5 . . ?
H12A_2 C12_2 H12B_2 109.5 . . ?
C10_2 C12_2 H12C_2 109.5 . . ?
H12A_2 C12_2 H12C_2 109.5 . . ?
H12B_2 C12_2 H12C_2 109.5 . . ?
C6_3 C1_3 C2_3 118.5(3) . . ?
C6_3 C1_3 C2_1 121.9(3) . . ?
C2_3 C1_3 C2_1 119.2(3) . . ?
C3_3 C2_3 C1_3 120.7(3) . . ?
C3_3 C2_3 H2_3 119.7 . . ?
C1_3 C2_3 H2_3 119.7 . . ?
C2_3 C3_3 C4_3 120.3(3) . . ?
C2_3 C3_3 H3_3 119.8 . . ?
C4_3 C3_3 H3_3 119.8 . . ?
C5_3 C4_3 C3_3 119.4(3) . . ?
C5_3 C4_3 H4_3 120.3 . . ?
C3_3 C4_3 H4_3 120.3 . . ?
C4_3 C5_3 C6_3 120.6(3) . . ?
C4_3 C5_3 H5_3 119.7 . . ?
C6_3 C5_3 H5_3 119.7 . . ?
C1_3 C6_3 C5_3 120.5(3) . . ?
C1_3 C6_3 H6_3 119.7 . . ?
C5_3 C6_3 H6_3 119.7 . . ?
C2_4 C1_4 C6_4 118.8(3) . . ?
C2_4 C1_4 C2_1 120.3(3) . . ?
C6_4 C1_4 C2_1 120.9(3) . . ?
C1_4 C2_4 C3_4 120.7(3) . . ?
C1_4 C2_4 H2_4 119.6 . . ?
C3_4 C2_4 H2_4 119.6 . . ?
C4_4 C3_4 C2_4 119.8(3) . . ?
C4_4 C3_4 H3_4 120.1 . . ?
C2_4 C3_4 H3_4 120.1 . . ?
C5_4 C4_4 C3_4 120.3(3) . . ?
C5_4 C4_4 H4_4 119.9 . . ?
C3_4 C4_4 H4_4 119.9 . . ?
C4_4 C5_4 C6_4 120.3(4) . . ?
C4_4 C5_4 H5_4 119.9 . . ?
C6_4 C5_4 H5_4 119.9 . . ?
C1_4 C6_4 C5_4 120.0(3) . . ?
C1_4 C6_4 H6_4 120.0 . . ?
C5_4 C6_4 H6_4 120.0 . . ?

loop_
_geom_bond_atom_site_label_1
_geom_bond_atom_site_label_2
_geom_bond_distance
_geom_bond_site_symmetry_2
_geom_bond_publ_flag
Br1 Cu1 2.2356(13) . ?
Cu1 C1_1 1.884(3) . ?
N1_1 C1_1 1.313(4) . ?
N1_1 C1_2 1.465(4) . ?
N1_1 C2_1 1.538(4) . ?
C1_1 C8_1 1.459(5) . ?
C2_1 C3_1 1.515(5) . ?
C2_1 C1_4 1.527(4) . ?
C2_1 C1_3 1.552(4) . ?
C3_1 C8_1 1.386(5) . ?
C3_1 C4_1 1.391(5) . ?
C4_1 C5_1 1.379(5) . ?
C4_1 H4_1 0.9500 . ?
C5_1 C6_1 1.392(5) . ?
C5_1 H5_1 0.9500 . ?
C6_1 C7_1 1.383(5) . ?
C6_1 H6_1 0.9500 . ?
C7_1 C8_1 1.390(5) . ?
C7_1 H7_1 0.9500 . ?
C1_2 C2_2 1.397(4) . ?
C1_2 C6_2 1.404(4) . ?
C2_2 C3_2 1.393(5) . ?
C2_2 C7_2 1.513(4) . ?
C3_2 C4_2 1.370(5) . ?
C3_2 H3_2 0.9500 . ?
C4_2 C5_2 1.373(5) . ?
C4_2 H4_2 0.9500 . ?
C5_2 C6_2 1.393(5) . ?
C5_2 H5_2 0.9500 . ?
C6_2 C10_2 1.520(4) . ?
C7_2 C9_2 1.525(5) . ?
C7_2 C8_2 1.529(4) . ?
C7_2 H7_2 1.0000 . ?
C8_2 H8A_2 0.9800 . ?
C8_2 H8B_2 0.9800 . ?
C8_2 H8C_2 0.9800 . ?
C9_2 H9A_2 0.9800 . ?
C9_2 H9B_2 0.9800 . ?
C9_2 H9C_2 0.9800 . ?
C10_2 C11_2 1.526(5) . ?
C10_2 C12_2 1.531(5) . ?
C10_2 H10_2 1.0000 . ?
C11_2 H11A_2 0.9800 . ?
C11_2 H11B_2 0.9800 . ?
C11_2 H11C_2 0.9800 . ?
C12_2 H12A_2 0.9800 . ?
C12_2 H12B_2 0.9800 . ?
C12_2 H12C_2 0.9800 . ?
C1_3 C6_3 1.385(5) . ?
C1_3 C2_3 1.391(4) . ?
C2_3 C3_3 1.382(5) . ?
C2_3 H2_3 0.9500 . ?
C3_3 C4_3 1.382(5) . ?
C3_3 H3_3 0.9500 . ?
C4_3 C5_3 1.372(5) . ?
C4_3 H4_3 0.9500 . ?
C5_3 C6_3 1.388(5) . ?
C5_3 H5_3 0.9500 . ?
C6_3 H6_3 0.9500 . ?
C1_4 C2_4 1.384(5) . ?
C1_4 C6_4 1.389(5) . ?
C2_4 C3_4 1.387(5) . ?
C2_4 H2_4 0.9500 . ?
C3_4 C4_4 1.381(6) . ?
C3_4 H3_4 0.9500 . ?
C4_4 C5_4 1.362(6) . ?
C4_4 H4_4 0.9500 . ?
C5_4 C6_4 1.401(5) . ?
C5_4 H5_4 0.9500 . ?
C6_4 H6_4 0.9500 . ?

loop_
_geom_torsion_atom_site_label_1
_geom_torsion_atom_site_label_2
_geom_torsion_atom_site_label_3
_geom_torsion_atom_site_label_4
_geom_torsion
_geom_torsion_site_symmetry_1
_geom_torsion_site_symmetry_2
_geom_torsion_site_symmetry_3
_geom_torsion_site_symmetry_4
_geom_torsion_publ_flag
C1_2 N1_1 C1_1 C8_1 168.0(3) . . . . ?
C2_1 N1_1 C1_1 C8_1 -1.9(3) . . . . ?
C1_2 N1_1 C1_1 Cu1 -12.2(4) . . . . ?
C2_1 N1_1 C1_1 Cu1 177.9(2) . . . . ?
C1_1 N1_1 C2_1 C3_1 5.3(3) . . . . ?
C1_2 N1_1 C2_1 C3_1 -164.5(3) . . . . ?
C1_1 N1_1 C2_1 C1_4 127.9(3) . . . . ?
C1_2 N1_1 C2_1 C1_4 -41.9(4) . . . . ?
C1_1 N1_1 C2_1 C1_3 -105.2(3) . . . . ?
C1_2 N1_1 C2_1 C1_3 85.0(3) . . . . ?
C1_4 C2_1 C3_1 C8_1 -125.8(3) . . . . ?
N1_1 C2_1 C3_1 C8_1 -6.7(3) . . . . ?
C1_3 C2_1 C3_1 C8_1 109.2(3) . . . . ?
C1_4 C2_1 C3_1 C4_1 60.5(4) . . . . ?
N1_1 C2_1 C3_1 C4_1 179.6(3) . . . . ?
C1_3 C2_1 C3_1 C4_1 -64.5(4) . . . . ?
C8_1 C3_1 C4_1 C5_1 1.8(5) . . . . ?
C2_1 C3_1 C4_1 C5_1 174.9(3) . . . . ?
C3_1 C4_1 C5_1 C6_1 -2.0(5) . . . . ?
C4_1 C5_1 C6_1 C7_1 0.7(5) . . . . ?
C5_1 C6_1 C7_1 C8_1 0.8(5) . . . . ?
C4_1 C3_1 C8_1 C7_1 -0.4(5) . . . . ?
C2_1 C3_1 C8_1 C7_1 -174.8(3) . . . . ?
C4_1 C3_1 C8_1 C1_1 -179.3(3) . . . . ?
C2_1 C3_1 C8_1 C1_1 6.3(4) . . . . ?
C6_1 C7_1 C8_1 C3_1 -0.9(5) . . . . ?
C6_1 C7_1 C8_1 C1_1 177.8(3) . . . . ?
N1_1 C1_1 C8_1 C3_1 -2.8(4) . . . . ?
Cu1 C1_1 C8_1 C3_1 177.4(2) . . . . ?
N1_1 C1_1 C8_1 C7_1 178.4(3) . . . . ?
Cu1 C1_1 C8_1 C7_1 -1.4(5) . . . . ?
C1_1 N1_1 C1_2 C2_2 97.2(4) . . . . ?
C2_1 N1_1 C1_2 C2_2 -93.8(4) . . . . ?
C1_1 N1_1 C1_2 C6_2 -81.9(4) . . . . ?
C2_1 N1_1 C1_2 C6_2 87.0(3) . . . . ?
C6_2 C1_2 C2_2 C3_2 -4.7(4) . . . . ?
N1_1 C1_2 C2_2 C3_2 176.2(3) . . . . ?
C6_2 C1_2 C2_2 C7_2 173.0(3) . . . . ?
N1_1 C1_2 C2_2 C7_2 -6.1(5) . . . . ?
C1_2 C2_2 C3_2 C4_2 0.6(5) . . . . ?
C7_2 C2_2 C3_2 C4_2 -177.2(3) . . . . ?
C2_2 C3_2 C4_2 C5_2 2.7(5) . . . . ?
C3_2 C4_2 C5_2 C6_2 -2.1(5) . . . . ?
C4_2 C5_2 C6_2 C1_2 -1.7(5) . . . . ?
C4_2 C5_2 C6_2 C10_2 173.4(3) . . . . ?
C2_2 C1_2 C6_2 C5_2 5.2(5) . . . . ?
N1_1 C1_2 C6_2 C5_2 -175.6(3) . . . . ?
C2_2 C1_2 C6_2 C10_2 -169.7(3) . . . . ?
N1_1 C1_2 C6_2 C10_2 9.5(4) . . . . ?
C3_2 C2_2 C7_2 C9_2 -64.3(4) . . . . ?
C1_2 C2_2 C7_2 C9_2 118.0(3) . . . . ?
C3_2 C2_2 C7_2 C8_2 60.3(4) . . . . ?
C1_2 C2_2 C7_2 C8_2 -117.4(3) . . . . ?
C5_2 C6_2 C10_2 C11_2 -73.7(4) . . . . ?
C1_2 C6_2 C10_2 C11_2 101.1(3) . . . . ?
C5_2 C6_2 C10_2 C12_2 49.3(4) . . . . ?
C1_2 C6_2 C10_2 C12_2 -135.8(3) . . . . ?
C3_1 C2_1 C1_3 C6_3 112.4(3) . . . . ?
C1_4 C2_1 C1_3 C6_3 -14.7(4) . . . . ?
N1_1 C2_1 C1_3 C6_3 -141.0(3) . . . . ?
C3_1 C2_1 C1_3 C2_3 -59.4(4) . . . . ?
C1_4 C2_1 C1_3 C2_3 173.5(3) . . . . ?
N1_1 C2_1 C1_3 C2_3 47.2(4) . . . . ?
C6_3 C1_3 C2_3 C3_3 3.8(5) . . . . ?
C2_1 C1_3 C2_3 C3_3 175.9(3) . . . . ?
C1_3 C2_3 C3_3 C4_3 -2.6(5) . . . . ?
C2_3 C3_3 C4_3 C5_3 0.3(5) . . . . ?
C3_3 C4_3 C5_3 C6_3 0.8(6) . . . . ?
C2_3 C1_3 C6_3 C5_3 -2.7(5) . . . . ?
C2_1 C1_3 C6_3 C5_3 -174.6(3) . . . . ?
C4_3 C5_3 C6_3 C1_3 0.4(6) . . . . ?
C3_1 C2_1 C1_4 C2_4 -174.3(3) . . . . ?
N1_1 C2_1 C1_4 C2_4 73.5(4) . . . . ?
C1_3 C2_1 C1_4 C2_4 -53.1(4) . . . . ?
C3_1 C2_1 C1_4 C6_4 4.6(4) . . . . ?
N1_1 C2_1 C1_4 C6_4 -107.6(3) . . . . ?
C1_3 C2_1 C1_4 C6_4 125.8(3) . . . . ?
C6_4 C1_4 C2_4 C3_4 -3.6(5) . . . . ?
C2_1 C1_4 C2_4 C3_4 175.3(3) . . . . ?
C1_4 C2_4 C3_4 C4_4 1.6(5) . . . . ?
C2_4 C3_4 C4_4 C5_4 1.1(5) . . . . ?
C3_4 C4_4 C5_4 C6_4 -1.7(5) . . . . ?
C2_4 C1_4 C6_4 C5_4 3.0(5) . . . . ?
C2_1 C1_4 C6_4 C5_4 -176.0(3) . . . . ?
C4_4 C5_4 C6_4 C1_4 -0.3(5) . . . . ?
